data_4336809
loop_
_publ_author_name
'Rahul Kumar Siwatch'
'Dhirendra Yadav'
'Goutam Mukherjee'
'Gopalan Rajaraman'
'Selvarajan Nagendran'

_publ_contact_author_address
; 
      Department of Chemistry 
      Indian Institute of Technology
      Hauz Khas, New Delhi 110016
      India
;
_publ_contact_author_email sisn@chemistry.iitd.ac.in
_publ_contact_author_fax +91-11-26582277
_publ_contact_author_name 'S. Nagendran and R. K. Siwatch'
_publ_contact_author_phone +91-11-26591523
_publ_section_title
;
 Digermylene Oxide Complexes: Facile Synthesis and Reactivity
;
_journal_name_full 'Inorganic Chemistry'
_journal_page_first 13384
_journal_page_last 13391
_journal_paper_doi 10.1021/ic401720e
_journal_volume 52
_journal_year 2013
_chemical_formula_moiety 'C30 H46 Ge2 N4 O'
_chemical_formula_sum 'C30 H46 Ge2 N4 O'
_chemical_formula_weight 623.93
_chemical_name_systematic
; 
 ? 
;
_space_group_IT_number 2
_symmetry_cell_setting triclinic
_symmetry_space_group_name_Hall '-P 1'
_symmetry_space_group_name_H-M 'P -1'
_atom_sites_solution_hydrogens geom
_atom_sites_solution_primary direct
_atom_sites_solution_secondary difmap
_audit_creation_method SHELXL-97
_cell_angle_alpha 81.179(3)
_cell_angle_beta 74.117(3)
_cell_angle_gamma 74.118(3)
_cell_formula_units_Z 2
_cell_length_a 9.7395(17)
_cell_length_b 12.331(2)
_cell_length_c 13.941(2)
_cell_measurement_reflns_used 3344
_cell_measurement_temperature 298(2)
_cell_measurement_theta_max 27.59
_cell_measurement_theta_min 2.42
_cell_volume 1543.3(4)
_computing_cell_refinement 'Bruker SMART'
_computing_data_collection 'Bruker SMART'
_computing_data_reduction 'Bruker SAINT'
_computing_molecular_graphics 'Bruker SHELXTL'
_computing_publication_material 'Bruker SHELXTL'
_computing_structure_refinement 'SHELXL-97 (Sheldrick, 1997)'
_computing_structure_solution 'SHELXS-97 (Sheldrick, 1990)'
_diffrn_ambient_temperature 298(2)
_diffrn_measured_fraction_theta_full 0.985
_diffrn_measured_fraction_theta_max 0.985
_diffrn_measurement_device_type 'CCD area detector'
_diffrn_measurement_method 'phi and omega scans'
_diffrn_radiation_monochromator graphite
_diffrn_radiation_source 'fine-focus sealed tube'
_diffrn_radiation_type MoK\a
_diffrn_radiation_wavelength 0.71073
_diffrn_reflns_av_R_equivalents 0.0210
_diffrn_reflns_av_sigmaI/netI 0.0427
_diffrn_reflns_limit_h_max 11
_diffrn_reflns_limit_h_min -11
_diffrn_reflns_limit_k_max 13
_diffrn_reflns_limit_k_min -14
_diffrn_reflns_limit_l_max 16
_diffrn_reflns_limit_l_min -16
_diffrn_reflns_number 8519
_diffrn_reflns_theta_full 24.99
_diffrn_reflns_theta_max 24.99
_diffrn_reflns_theta_min 1.52
_exptl_absorpt_coefficient_mu 1.976
_exptl_absorpt_correction_T_max 0.732
_exptl_absorpt_correction_T_min 0.509
_exptl_absorpt_correction_type multi-scan
_exptl_absorpt_process_details '(SADABS; Bruker, 2000)'
_exptl_crystal_colour red
_exptl_crystal_density_diffrn 1.343
_exptl_crystal_description plate
_exptl_crystal_F_000 652.0
_exptl_crystal_size_max 0.503
_exptl_crystal_size_mid 0.288
_exptl_crystal_size_min 0.159
_refine_diff_density_max 0.475
_refine_diff_density_min -0.311
_refine_diff_density_rms 0.084
_refine_ls_extinction_method none
_refine_ls_goodness_of_fit_ref 1.056
_refine_ls_hydrogen_treatment constr
_refine_ls_matrix_type full
_refine_ls_number_parameters 346
_refine_ls_number_reflns 5438
_refine_ls_number_restraints 0
_refine_ls_restrained_S_all 1.056
_refine_ls_R_factor_all 0.0536
_refine_ls_R_factor_gt 0.0404
_refine_ls_shift/su_max 0.001
_refine_ls_shift/su_mean 0.000
_refine_ls_structure_factor_coef Fsqd
_refine_ls_weighting_details 'calc w=1/[\s^2^(Fo^2^)+(0.0777P)^2^+0.0000P] where P=(Fo^2^+2Fc^2^)/3'
_refine_ls_weighting_scheme calc
_refine_ls_wR_factor_gt 0.1112
_refine_ls_wR_factor_ref 0.1273
_reflns_number_gt 4279
_reflns_number_total 5438
_reflns_threshold_expression >2sigma(I)
_cod_data_source_file ic401720e_si_001_1.cif
_cod_data_source_block 3
_cod_original_sg_symbol_Hall '-P 1 '
_cod_database_code 4336809

loop_
_symmetry_equiv_pos_as_xyz
'x, y, z'
'-x, -y, -z'

loop_
_atom_site_label
_atom_site_type_symbol
_atom_site_fract_x
_atom_site_fract_y
_atom_site_fract_z
_atom_site_U_iso_or_equiv
_atom_site_adp_type
_atom_site_occupancy
_atom_site_symmetry_multiplicity
_atom_site_calc_flag
_atom_site_refinement_flags
Ge1 Ge 1.00463(4) 0.72340(3) 0.12867(3) 0.04356(15) Uani 1 1 d .
Ge2 Ge 0.77954(4) 0.91704(3) 0.29937(3) 0.04254(15) Uani 1 1 d .
O1 O 0.8567(3) 0.8138(2) 0.2096(2) 0.0631(8) Uani 1 1 d .
N1 N 1.0748(3) 0.5998(2) 0.2300(2) 0.0419(7) Uani 1 1 d .
N2 N 0.8833(3) 0.6141(2) 0.1299(2) 0.0392(7) Uani 1 1 d .
N3 N 0.5992(3) 0.8624(3) 0.3716(2) 0.0431(7) Uani 1 1 d .
N4 N 0.6324(3) 1.0149(2) 0.2252(2) 0.0396(7) Uani 1 1 d .
C1 C 1.0135(4) 0.5128(3) 0.2483(3) 0.0413(8) Uani 1 1 d .
C2 C 1.0665(5) 0.4078(3) 0.2980(3) 0.0596(11) Uani 1 1 d .
H2 H 1.1602 0.3993 0.3071 0.072 Uiso 1 1 calc R
C3 C 1.0099(6) 0.3144(4) 0.3365(4) 0.0719(13) Uani 1 1 d .
H3 H 1.0741 0.2520 0.3603 0.086 Uiso 1 1 calc R
C4 C 0.8707(6) 0.3014(4) 0.3442(4) 0.0772(14) Uani 1 1 d .
H4 H 0.8473 0.2357 0.3791 0.093 Uiso 1 1 calc R
C5 C 0.7642(5) 0.3773(4) 0.3049(3) 0.0680(12) Uani 1 1 d .
H5 H 0.6732 0.3596 0.3218 0.082 Uiso 1 1 calc R
C6 C 0.7714(4) 0.4758(3) 0.2442(3) 0.0498(9) Uani 1 1 d .
H6 H 0.6838 0.5125 0.2264 0.060 Uiso 1 1 calc R
C7 C 0.8850(4) 0.5321(3) 0.2037(3) 0.0402(8) Uani 1 1 d .
C8 C 1.2000(4) 0.6048(3) 0.2709(3) 0.0530(10) Uani 1 1 d .
C9 C 0.7769(4) 0.6445(3) 0.0641(3) 0.0492(9) Uani 1 1 d .
C10 C 1.1644(6) 0.5842(5) 0.3855(4) 0.0819(15) Uani 1 1 d .
H10A H 1.0736 0.6359 0.4137 0.123 Uiso 1 1 calc R
H10B H 1.2422 0.5960 0.4095 0.123 Uiso 1 1 calc R
H10C H 1.1552 0.5079 0.4049 0.123 Uiso 1 1 calc R
C11 C 1.3446(5) 0.5255(4) 0.2182(4) 0.0895(17) Uani 1 1 d .
H11A H 1.3353 0.4488 0.2309 0.134 Uiso 1 1 calc R
H11B H 1.4240 0.5321 0.2435 0.134 Uiso 1 1 calc R
H11C H 1.3645 0.5463 0.1474 0.134 Uiso 1 1 calc R
C12 C 1.2203(5) 0.7244(4) 0.2470(4) 0.0800(15) Uani 1 1 d .
H12A H 1.2537 0.7391 0.1759 0.120 Uiso 1 1 calc R
H12B H 1.2918 0.7328 0.2791 0.120 Uiso 1 1 calc R
H12C H 1.1281 0.7771 0.2709 0.120 Uiso 1 1 calc R
C13 C 0.7564(5) 0.5376(4) 0.0283(3) 0.0641(12) Uani 1 1 d .
H13A H 0.8509 0.4913 -0.0015 0.096 Uiso 1 1 calc R
H13B H 0.6983 0.5604 -0.0203 0.096 Uiso 1 1 calc R
H13C H 0.7073 0.4952 0.0844 0.096 Uiso 1 1 calc R
C14 C 0.6298(4) 0.7184(4) 0.1179(3) 0.0658(12) Uani 1 1 d .
H14A H 0.5868 0.6763 0.1769 0.099 Uiso 1 1 calc R
H14B H 0.5644 0.7403 0.0741 0.099 Uiso 1 1 calc R
H14C H 0.6463 0.7848 0.1364 0.099 Uiso 1 1 calc R
C15 C 0.8433(5) 0.7121(4) -0.0294(3) 0.0699(13) Uani 1 1 d .
H15A H 0.8404 0.7855 -0.0127 0.105 Uiso 1 1 calc R
H15B H 0.7879 0.7203 -0.0785 0.105 Uiso 1 1 calc R
H15C H 0.9436 0.6731 -0.0560 0.105 Uiso 1 1 calc R
C16 C 0.4749(4) 0.9195(3) 0.3469(3) 0.0403(8) Uani 1 1 d .
C17 C 0.3339(4) 0.9160(4) 0.4065(3) 0.0568(10) Uani 1 1 d .
H17 H 0.3353 0.8771 0.4690 0.068 Uiso 1 1 calc R
C18 C 0.1946(4) 0.9578(4) 0.3920(4) 0.0713(13) Uani 1 1 d .
H18 H 0.1192 0.9481 0.4477 0.086 Uiso 1 1 calc R
C19 C 0.1490(5) 1.0114(4) 0.3090(4) 0.0709(13) Uani 1 1 d .
H19 H 0.0490 1.0279 0.3120 0.085 Uiso 1 1 calc R
C20 C 0.2396(5) 1.0424(4) 0.2222(4) 0.0745(14) Uani 1 1 d .
H20 H 0.1937 1.0723 0.1702 0.089 Uiso 1 1 calc R
C21 C 0.3897(5) 1.0369(4) 0.1982(3) 0.0597(11) Uani 1 1 d .
H21 H 0.4257 1.0655 0.1332 0.072 Uiso 1 1 calc R
C22 C 0.4977(4) 0.9960(3) 0.2537(2) 0.0399(8) Uani 1 1 d .
C23 C 0.6067(4) 0.7710(3) 0.4554(3) 0.0496(9) Uani 1 1 d .
C24 C 0.6813(4) 1.0948(3) 0.1381(3) 0.0505(9) Uani 1 1 d .
C25 C 0.5480(6) 0.8162(4) 0.5581(3) 0.0822(16) Uani 1 1 d .
H25A H 0.5932 0.8755 0.5604 0.123 Uiso 1 1 calc R
H25B H 0.5704 0.7561 0.6082 0.123 Uiso 1 1 calc R
H25C H 0.4433 0.8455 0.5704 0.123 Uiso 1 1 calc R
C26 C 0.5319(6) 0.6799(4) 0.4451(3) 0.0725(13) Uani 1 1 d .
H26A H 0.4271 0.7097 0.4604 0.109 Uiso 1 1 calc R
H26B H 0.5562 0.6150 0.4906 0.109 Uiso 1 1 calc R
H26C H 0.5656 0.6580 0.3778 0.109 Uiso 1 1 calc R
C27 C 0.7701(6) 0.7106(5) 0.4430(4) 0.0954(19) Uani 1 1 d .
H27A H 0.8111 0.6875 0.3763 0.143 Uiso 1 1 calc R
H27B H 0.7795 0.6452 0.4902 0.143 Uiso 1 1 calc R
H27C H 0.8220 0.7612 0.4548 0.143 Uiso 1 1 calc R
C28 C 0.7049(6) 1.0473(4) 0.0388(3) 0.0769(14) Uani 1 1 d .
H28A H 0.7670 0.9720 0.0393 0.115 Uiso 1 1 calc R
H28B H 0.7509 1.0945 -0.0147 0.115 Uiso 1 1 calc R
H28C H 0.6116 1.0455 0.0292 0.115 Uiso 1 1 calc R
C29 C 0.8318(5) 1.1066(4) 0.1443(4) 0.0764(14) Uani 1 1 d .
H29A H 0.8224 1.1326 0.2079 0.115 Uiso 1 1 calc R
H29B H 0.8652 1.1602 0.0915 0.115 Uiso 1 1 calc R
H29C H 0.9015 1.0345 0.1375 0.115 Uiso 1 1 calc R
C30 C 0.5797(5) 1.2143(3) 0.1444(3) 0.0708(13) Uani 1 1 d .
H30A H 0.4851 1.2127 0.1370 0.106 Uiso 1 1 calc R
H30B H 0.6217 1.2645 0.0920 0.106 Uiso 1 1 calc R
H30C H 0.5685 1.2403 0.2082 0.106 Uiso 1 1 calc R

loop_
_atom_site_aniso_label
_atom_site_aniso_U_11
_atom_site_aniso_U_22
_atom_site_aniso_U_33
_atom_site_aniso_U_23
_atom_site_aniso_U_13
_atom_site_aniso_U_12
Ge1 0.0400(2) 0.0414(3) 0.0444(2) 0.00500(18) -0.00640(17) -0.01062(17)
Ge2 0.0399(2) 0.0450(3) 0.0446(2) 0.00039(18) -0.01515(17) -0.01089(18)
O1 0.0550(16) 0.0504(17) 0.074(2) -0.0163(15) -0.0112(14) 0.0053(13)
N1 0.0367(15) 0.0392(17) 0.0508(18) 0.0015(14) -0.0160(13) -0.0087(13)
N2 0.0336(15) 0.0429(17) 0.0384(16) 0.0005(13) -0.0115(12) -0.0045(13)
N3 0.0430(17) 0.0468(18) 0.0368(16) 0.0055(14) -0.0102(13) -0.0113(14)
N4 0.0435(16) 0.0356(16) 0.0378(16) 0.0013(13) -0.0125(13) -0.0061(13)
C1 0.0394(19) 0.042(2) 0.042(2) -0.0002(16) -0.0118(16) -0.0090(16)
C2 0.064(3) 0.045(2) 0.078(3) 0.008(2) -0.040(2) -0.010(2)
C3 0.098(4) 0.043(3) 0.081(3) 0.018(2) -0.045(3) -0.017(2)
C4 0.108(4) 0.063(3) 0.070(3) 0.021(3) -0.026(3) -0.049(3)
C5 0.075(3) 0.067(3) 0.069(3) 0.001(2) -0.007(2) -0.041(3)
C6 0.045(2) 0.051(2) 0.056(2) -0.0032(19) -0.0128(18) -0.0163(18)
C7 0.0353(18) 0.042(2) 0.041(2) -0.0062(17) -0.0059(15) -0.0072(15)
C8 0.041(2) 0.047(2) 0.077(3) -0.001(2) -0.0283(19) -0.0073(17)
C9 0.042(2) 0.055(2) 0.050(2) -0.0079(19) -0.0188(17) -0.0017(17)
C10 0.090(4) 0.090(4) 0.085(4) 0.007(3) -0.055(3) -0.028(3)
C11 0.047(3) 0.082(4) 0.143(5) -0.023(4) -0.030(3) -0.006(2)
C12 0.071(3) 0.063(3) 0.128(4) -0.004(3) -0.053(3) -0.024(2)
C13 0.065(3) 0.075(3) 0.061(3) -0.018(2) -0.028(2) -0.010(2)
C14 0.045(2) 0.074(3) 0.075(3) -0.012(2) -0.023(2) 0.003(2)
C15 0.077(3) 0.077(3) 0.054(3) 0.009(2) -0.030(2) -0.009(3)
C16 0.0390(18) 0.0371(19) 0.043(2) -0.0092(16) -0.0073(15) -0.0050(15)
C17 0.048(2) 0.060(3) 0.054(2) 0.005(2) -0.0038(19) -0.0129(19)
C18 0.042(2) 0.074(3) 0.087(3) -0.009(3) 0.005(2) -0.016(2)
C19 0.045(2) 0.059(3) 0.106(4) -0.004(3) -0.023(3) -0.006(2)
C20 0.067(3) 0.061(3) 0.108(4) 0.003(3) -0.055(3) -0.009(2)
C21 0.059(3) 0.063(3) 0.060(3) 0.006(2) -0.027(2) -0.013(2)
C22 0.0416(19) 0.040(2) 0.0373(19) -0.0047(16) -0.0119(15) -0.0054(16)
C23 0.061(2) 0.046(2) 0.037(2) 0.0056(17) -0.0110(17) -0.0114(18)
C24 0.059(2) 0.043(2) 0.045(2) 0.0069(18) -0.0118(18) -0.0115(18)
C25 0.132(5) 0.080(3) 0.042(2) 0.000(2) -0.019(3) -0.042(3)
C26 0.105(4) 0.051(3) 0.056(3) 0.003(2) -0.014(3) -0.020(3)
C27 0.080(3) 0.107(4) 0.074(3) 0.048(3) -0.026(3) -0.004(3)
C28 0.113(4) 0.065(3) 0.043(2) 0.003(2) 0.000(2) -0.026(3)
C29 0.071(3) 0.082(3) 0.072(3) 0.027(3) -0.012(2) -0.036(3)
C30 0.093(3) 0.044(3) 0.068(3) 0.008(2) -0.020(3) -0.012(2)

loop_
_atom_type_symbol
_atom_type_description
_atom_type_scat_dispersion_real
_atom_type_scat_dispersion_imag
_atom_type_scat_source
C C 0.0033 0.0016 'International Tables Vol C Tables 4.2.6.8 and 6.1.1.4'
H H 0.0000 0.0000 'International Tables Vol C Tables 4.2.6.8 and 6.1.1.4'
N N 0.0061 0.0033 'International Tables Vol C Tables 4.2.6.8 and 6.1.1.4'
O O 0.0106 0.0060 'International Tables Vol C Tables 4.2.6.8 and 6.1.1.4'
Ge Ge 0.1547 1.8001 'International Tables Vol C Tables 4.2.6.8 and 6.1.1.4'

loop_
_geom_angle_atom_site_label_1
_geom_angle_atom_site_label_2
_geom_angle_atom_site_label_3
_geom_angle
O1 Ge1 N2 93.35(13)
O1 Ge1 N1 100.35(12)
N2 Ge1 N1 79.23(11)
O1 Ge2 N3 98.11(13)
O1 Ge2 N4 95.16(12)
N3 Ge2 N4 79.41(12)
Ge2 O1 Ge1 154.42(19)
C1 N1 C8 124.2(3)
C1 N1 Ge1 115.7(2)
C8 N1 Ge1 119.8(2)
C7 N2 C9 125.0(3)
C7 N2 Ge1 115.1(2)
C9 N2 Ge1 118.6(2)
C16 N3 C23 123.8(3)
C16 N3 Ge2 115.9(2)
C23 N3 Ge2 120.0(2)
C22 N4 C24 124.3(3)
C22 N4 Ge2 115.8(2)
C24 N4 Ge2 119.6(2)
N1 C1 C2 125.2(3)
N1 C1 C7 113.5(3)
C2 C1 C7 121.2(3)
C3 C2 C1 134.0(4)
C3 C2 H2 113.0
C1 C2 H2 113.0
C4 C3 C2 128.6(4)
C4 C3 H3 115.7
C2 C3 H3 115.7
C5 C4 C3 125.5(4)
C5 C4 H4 117.3
C3 C4 H4 117.3
C4 C5 C6 129.8(4)
C4 C5 H5 115.1
C6 C5 H5 115.1
C5 C6 C7 132.8(4)
C5 C6 H6 113.6
C7 C6 H6 113.6
N2 C7 C6 124.6(3)
N2 C7 C1 113.0(3)
C6 C7 C1 122.1(3)
N1 C8 C12 107.5(3)
N1 C8 C10 111.8(3)
C12 C8 C10 105.9(4)
N1 C8 C11 110.7(3)
C12 C8 C11 107.1(4)
C10 C8 C11 113.5(4)
N2 C9 C15 107.4(3)
N2 C9 C14 110.2(3)
C15 C9 C14 108.8(3)
N2 C9 C13 111.9(3)
C15 C9 C13 106.5(3)
C14 C9 C13 111.8(3)
C8 C10 H10A 109.5
C8 C10 H10B 109.5
H10A C10 H10B 109.5
C8 C10 H10C 109.5
H10A C10 H10C 109.5
H10B C10 H10C 109.5
C8 C11 H11A 109.5
C8 C11 H11B 109.5
H11A C11 H11B 109.5
C8 C11 H11C 109.5
H11A C11 H11C 109.5
H11B C11 H11C 109.5
C8 C12 H12A 109.5
C8 C12 H12B 109.5
H12A C12 H12B 109.5
C8 C12 H12C 109.5
H12A C12 H12C 109.5
H12B C12 H12C 109.5
C9 C13 H13A 109.5
C9 C13 H13B 109.5
H13A C13 H13B 109.5
C9 C13 H13C 109.5
H13A C13 H13C 109.5
H13B C13 H13C 109.5
C9 C14 H14A 109.5
C9 C14 H14B 109.5
H14A C14 H14B 109.5
C9 C14 H14C 109.5
H14A C14 H14C 109.5
H14B C14 H14C 109.5
C9 C15 H15A 109.5
C9 C15 H15B 109.5
H15A C15 H15B 109.5
C9 C15 H15C 109.5
H15A C15 H15C 109.5
H15B C15 H15C 109.5
N3 C16 C17 123.9(3)
N3 C16 C22 113.6(3)
C17 C16 C22 122.2(3)
C18 C17 C16 133.6(4)
C18 C17 H17 113.2
C16 C17 H17 113.2
C19 C18 C17 130.3(4)
C19 C18 H18 114.8
C17 C18 H18 114.8
C20 C19 C18 124.6(4)
C20 C19 H19 117.7
C18 C19 H19 117.7
C19 C20 C21 130.6(5)
C19 C20 H20 114.7
C21 C20 H20 114.7
C20 C21 C22 132.3(4)
C20 C21 H21 113.8
C22 C21 H21 113.8
N4 C22 C21 124.3(3)
N4 C22 C16 113.3(3)
C21 C22 C16 122.2(3)
N3 C23 C25 113.0(3)
N3 C23 C27 106.5(3)
C25 C23 C27 108.5(4)
N3 C23 C26 111.2(3)
C25 C23 C26 111.9(4)
C27 C23 C26 105.2(4)
N4 C24 C28 111.7(3)
N4 C24 C30 112.4(3)
C28 C24 C30 112.7(4)
N4 C24 C29 106.6(3)
C28 C24 C29 107.0(4)
C30 C24 C29 105.8(4)
C23 C25 H25A 109.5
C23 C25 H25B 109.5
H25A C25 H25B 109.5
C23 C25 H25C 109.5
H25A C25 H25C 109.5
H25B C25 H25C 109.5
C23 C26 H26A 109.5
C23 C26 H26B 109.5
H26A C26 H26B 109.5
C23 C26 H26C 109.5
H26A C26 H26C 109.5
H26B C26 H26C 109.5
C23 C27 H27A 109.5
C23 C27 H27B 109.5
H27A C27 H27B 109.5
C23 C27 H27C 109.5
H27A C27 H27C 109.5
H27B C27 H27C 109.5
C24 C28 H28A 109.5
C24 C28 H28B 109.5
H28A C28 H28B 109.5
C24 C28 H28C 109.5
H28A C28 H28C 109.5
H28B C28 H28C 109.5
C24 C29 H29A 109.5
C24 C29 H29B 109.5
H29A C29 H29B 109.5
C24 C29 H29C 109.5
H29A C29 H29C 109.5
H29B C29 H29C 109.5
C24 C30 H30A 109.5
C24 C30 H30B 109.5
H30A C30 H30B 109.5
C24 C30 H30C 109.5
H30A C30 H30C 109.5
H30B C30 H30C 109.5

loop_
_geom_bond_atom_site_label_1
_geom_bond_atom_site_label_2
_geom_bond_distance
Ge1 O1 1.791(2)
Ge1 N2 2.016(3)
Ge1 N1 2.021(3)
Ge2 O1 1.789(3)
Ge2 N3 2.007(3)
Ge2 N4 2.015(3)
N1 C1 1.325(5)
N1 C8 1.500(4)
N2 C7 1.328(4)
N2 C9 1.502(4)
N3 C16 1.329(4)
N3 C23 1.496(4)
N4 C22 1.336(4)
N4 C24 1.499(4)
C1 C2 1.407(5)
C1 C7 1.492(5)
C2 C3 1.384(6)
C2 H2 0.9300
C3 C4 1.381(7)
C3 H3 0.9300
C4 C5 1.369(7)
C4 H4 0.9300
C5 C6 1.377(6)
C5 H5 0.9300
C6 C7 1.407(5)
C6 H6 0.9300
C8 C12 1.515(6)
C8 C10 1.536(6)
C8 C11 1.542(5)
C9 C15 1.520(6)
C9 C14 1.534(5)
C9 C13 1.558(6)
C10 H10A 0.9600
C10 H10B 0.9600
C10 H10C 0.9600
C11 H11A 0.9600
C11 H11B 0.9600
C11 H11C 0.9600
C12 H12A 0.9600
C12 H12B 0.9600
C12 H12C 0.9600
C13 H13A 0.9600
C13 H13B 0.9600
C13 H13C 0.9600
C14 H14A 0.9600
C14 H14B 0.9600
C14 H14C 0.9600
C15 H15A 0.9600
C15 H15B 0.9600
C15 H15C 0.9600
C16 C17 1.405(5)
C16 C22 1.487(5)
C17 C18 1.372(6)
C17 H17 0.9300
C18 C19 1.364(6)
C18 H18 0.9300
C19 C20 1.359(7)
C19 H19 0.9300
C20 C21 1.392(6)
C20 H20 0.9300
C21 C22 1.412(5)
C21 H21 0.9300
C23 C25 1.519(5)
C23 C27 1.536(6)
C23 C26 1.540(6)
C24 C28 1.520(6)
C24 C30 1.534(5)
C24 C29 1.538(6)
C25 H25A 0.9600
C25 H25B 0.9600
C25 H25C 0.9600
C26 H26A 0.9600
C26 H26B 0.9600
C26 H26C 0.9600
C27 H27A 0.9600
C27 H27B 0.9600
C27 H27C 0.9600
C28 H28A 0.9600
C28 H28B 0.9600
C28 H28C 0.9600
C29 H29A 0.9600
C29 H29B 0.9600
C29 H29C 0.9600
C30 H30A 0.9600
C30 H30B 0.9600
C30 H30C 0.9600

loop_
_geom_torsion_atom_site_label_1
_geom_torsion_atom_site_label_2
_geom_torsion_atom_site_label_3
_geom_torsion_atom_site_label_4
_geom_torsion
N3 Ge2 O1 Ge1 -148.1(4)
N4 Ge2 O1 Ge1 131.9(4)
N2 Ge1 O1 Ge2 155.4(4)
N1 Ge1 O1 Ge2 75.8(4)
O1 Ge1 N1 C1 91.3(3)
N2 Ge1 N1 C1 -0.2(2)
O1 Ge1 N1 C8 -94.9(3)
N2 Ge1 N1 C8 173.6(3)
O1 Ge1 N2 C7 -88.1(2)
N1 Ge1 N2 C7 11.8(2)
O1 Ge1 N2 C9 79.3(2)
N1 Ge1 N2 C9 179.2(2)
O1 Ge2 N3 C16 -100.5(3)
N4 Ge2 N3 C16 -6.8(2)
O1 Ge2 N3 C23 86.0(3)
N4 Ge2 N3 C23 179.7(3)
O1 Ge2 N4 C22 94.9(3)
N3 Ge2 N4 C22 -2.4(2)
O1 Ge2 N4 C24 -79.7(3)
N3 Ge2 N4 C24 -177.0(3)
C8 N1 C1 C2 -8.1(6)
Ge1 N1 C1 C2 165.4(3)
C8 N1 C1 C7 176.5(3)
Ge1 N1 C1 C7 -10.1(4)
N1 C1 C2 C3 169.1(5)
C7 C1 C2 C3 -15.8(7)
C1 C2 C3 C4 -6.2(9)
C2 C3 C4 C5 7.1(9)
C3 C4 C5 C6 5.7(9)
C4 C5 C6 C7 -0.9(9)
C9 N2 C7 C6 -13.0(5)
Ge1 N2 C7 C6 153.5(3)
C9 N2 C7 C1 173.4(3)
Ge1 N2 C7 C1 -20.1(4)
C5 C6 C7 N2 165.4(4)
C5 C6 C7 C1 -21.5(7)
N1 C1 C7 N2 19.9(4)
C2 C1 C7 N2 -155.8(3)
N1 C1 C7 C6 -154.0(3)
C2 C1 C7 C6 30.4(5)
C1 N1 C8 C12 -170.7(4)
Ge1 N1 C8 C12 16.1(4)
C1 N1 C8 C10 -55.0(5)
Ge1 N1 C8 C10 131.8(3)
C1 N1 C8 C11 72.6(5)
Ge1 N1 C8 C11 -100.6(3)
C7 N2 C9 C15 -161.1(3)
Ge1 N2 C9 C15 32.9(4)
C7 N2 C9 C14 80.6(4)
Ge1 N2 C9 C14 -85.5(3)
C7 N2 C9 C13 -44.5(5)
Ge1 N2 C9 C13 149.4(3)
C23 N3 C16 C17 11.9(6)
Ge2 N3 C16 C17 -161.3(3)
C23 N3 C16 C22 -173.0(3)
Ge2 N3 C16 C22 13.8(4)
N3 C16 C17 C18 -172.5(5)
C22 C16 C17 C18 12.8(7)
C16 C17 C18 C19 5.3(9)
C17 C18 C19 C20 -5.6(9)
C18 C19 C20 C21 -5.3(9)
C19 C20 C21 C22 1.4(9)
C24 N4 C22 C21 8.7(6)
Ge2 N4 C22 C21 -165.6(3)
C24 N4 C22 C16 -175.7(3)
Ge2 N4 C22 C16 10.0(4)
C20 C21 C22 N4 -167.6(5)
C20 C21 C22 C16 17.2(7)
N3 C16 C22 N4 -15.5(4)
C17 C16 C22 N4 159.7(3)
N3 C16 C22 C21 160.2(4)
C17 C16 C22 C21 -24.7(5)
C16 N3 C23 C25 -73.4(5)
Ge2 N3 C23 C25 99.6(4)
C16 N3 C23 C27 167.6(4)
Ge2 N3 C23 C27 -19.5(4)
C16 N3 C23 C26 53.5(5)
Ge2 N3 C23 C26 -133.6(3)
C22 N4 C24 C28 -73.5(5)
Ge2 N4 C24 C28 100.6(4)
C22 N4 C24 C30 54.4(5)
Ge2 N4 C24 C30 -131.5(3)
C22 N4 C24 C29 169.9(3)
Ge2 N4 C24 C29 -16.0(4)
